data_2008981
loop_
_publ_author_name
'Brooker, Sally'
'de Geest, Duncan J.'

_publ_section_title
;
 Propane-1,3-diammonium diperchlorate
;
_journal_issue 9
_journal_name_full 'Acta Crystallographica Section C'
_journal_page_first 1589
_journal_page_last 1591
_journal_paper_doi 10.1107/S0108270199007246
_journal_volume 55
_journal_year 1999
_chemical_formula_moiety 'C3 H12 N2 2+, 2Cl1 O4 1-'
_chemical_formula_sum 'C3 H12 Cl2 N2 O8'
_chemical_formula_weight 275.04
_chemical_name_systematic
;
 ?
;
_space_group_IT_number 14
_symmetry_cell_setting monoclinic
_symmetry_space_group_name_Hall '-P 2ybc'
_symmetry_space_group_name_H-M 'P 1 21/c 1'
_atom_type_scat_source 'SHELXL97 (Sheldrick & Schneider, 1997)'
_cell_angle_alpha 90.00
_cell_angle_beta 96.673(3)
_cell_angle_gamma 90.00
_cell_formula_units_Z 4
_cell_length_a 7.292(2)
_cell_length_b 14.454(4)
_cell_length_c 9.643(3)
_cell_measurement_reflns_used 6123
_cell_measurement_temperature 158(2)
_cell_measurement_theta_max 24.81
_cell_measurement_theta_min 2.00
_cell_volume 1009.5(5)
_computing_cell_refinement 'SAINT (Siemens, 1995)'
_computing_data_collection 'SMART (Siemens, 1995)'
_computing_data_reduction SAINT
_computing_molecular_graphics SHELXL97
_computing_publication_material SHELXL97
_computing_structure_refinement 'SHELXL97 (Sheldrick & Schneider, 1997)'
_computing_structure_solution 'SHELXS97 (Sheldrick, 1990; Sheldrick, 1997)'
_diffrn_ambient_temperature 158(2)
_diffrn_measured_fraction_theta_full 0.988
_diffrn_measured_fraction_theta_max 0.988
_diffrn_measurement_device_type 'Bruker SMART CCD'
_diffrn_measurement_method \w
_diffrn_radiation_monochromator graphite
_diffrn_radiation_source 'fine-focus sealed tube'
_diffrn_radiation_type MoK\a
_diffrn_radiation_wavelength 0.71073
_diffrn_reflns_av_R_equivalents 0.039
_diffrn_reflns_av_sigmaI/netI 0.0230
_diffrn_reflns_limit_h_max 8
_diffrn_reflns_limit_h_min -8
_diffrn_reflns_limit_k_max 16
_diffrn_reflns_limit_k_min -16
_diffrn_reflns_limit_l_max 7
_diffrn_reflns_limit_l_min -11
_diffrn_reflns_number 11221
_diffrn_reflns_theta_full 24.81
_diffrn_reflns_theta_max 24.81
_diffrn_reflns_theta_min 2.55
_exptl_absorpt_coefficient_mu 0.673
_exptl_absorpt_correction_T_max 0.94
_exptl_absorpt_correction_T_min 0.49
_exptl_absorpt_correction_type multi-scan
_exptl_absorpt_process_details '(SADABS; Sheldrick, 1996)'
_exptl_crystal_colour Colourless
_exptl_crystal_density_diffrn 1.810
_exptl_crystal_density_method 'not measured'
_exptl_crystal_description Needle
_exptl_crystal_F_000 568
_exptl_crystal_size_max 0.90
_exptl_crystal_size_mid 0.10
_exptl_crystal_size_min 0.10
_refine_diff_density_max 0.245
_refine_diff_density_min -0.556
_refine_ls_extinction_method none
_refine_ls_goodness_of_fit_ref 1.027
_refine_ls_hydrogen_treatment refall
_refine_ls_matrix_type full
_refine_ls_number_parameters 184
_refine_ls_number_reflns 1719
_refine_ls_number_restraints 0
_refine_ls_restrained_S_all 1.027
_refine_ls_R_factor_all 0.037
_refine_ls_R_factor_gt 0.032
_refine_ls_shift/su_max <0.001
_refine_ls_shift/su_mean 0.000
_refine_ls_structure_factor_coef Fsqd
_refine_ls_weighting_details 'calc w = 1/[\s^2^(Fo^2^)+(0.0531P)^2^+0.5264P] where P = (Fo^2^+2Fc^2^)/3'
_refine_ls_weighting_scheme calc
_refine_ls_wR_factor_ref 0.082
_reflns_number_gt 1468
_reflns_number_total 1719
_reflns_threshold_expression I>2\s(I)
_cod_data_source_file ta1239.cif
_cod_data_source_block cupz3
_cod_depositor_comments
;
The following automatic conversions were performed:
'_symmetry_cell_setting' value 'Monoclinic' changed to 'monoclinic'
according to '/home/saulius/struct/CIF-dictionaries/cif_core.dic'
dictionary named 'cif_core.dic' version 2.4.1 from 2010-06-29.

Automatic conversion script
Id: cif_fix_enum 1527 2010-12-29 10:47:43Z saulius 

The following automatic conversions were performed:

'_symmetry_cell_setting' value 'Monoclinic' changed to 'monoclinic'
according to /home/saulius/struct/CIF-dictionaries/cif_core.dic
dictionary named 'cif_core.dic' version 2.4.1 from 2010-06-29.

Automatic conversion script
Id: cif_fix_values 1715 2011-07-08 13:25:40Z adriana 
;
_cod_original_cell_volume 1009.4(5)
_cod_original_sg_symbol_H-M 'P 21/c'
_cod_database_code 2008981
_cod_database_fobs_code 2008981

loop_
_symmetry_equiv_pos_as_xyz
'x, y, z'
'-x, y+1/2, -z+1/2'
'-x, -y, -z'
'x, -y-1/2, z-1/2'

loop_
_atom_site_label
_atom_site_fract_x
_atom_site_fract_y
_atom_site_fract_z
_atom_site_U_iso_or_equiv
_atom_site_adp_type
_atom_site_calc_flag
_atom_site_refinement_flags
_atom_site_occupancy
_atom_site_disorder_assembly
_atom_site_disorder_group
_atom_site_type_symbol
N1 0.5720(3) 0.33430(17) -0.1015(3) 0.0256(5) Uani d . 1 . . N
H1A 0.506(5) 0.339(2) -0.176(4) 0.038(9) Uiso d . 1 . . H
H1B 0.544(5) 0.377(3) -0.047(4) 0.056(11) Uiso d . 1 . . H
H1C 0.546(4) 0.282(2) -0.063(3) 0.037(8) Uiso d . 1 . . H
C2 0.7700(4) 0.33703(17) -0.1275(3) 0.0248(6) Uani d . 1 . . C
H2A 0.843(4) 0.319(2) -0.046(3) 0.034(8) Uiso d . 1 . . H
H2B 0.789(4) 0.293(2) -0.202(3) 0.031(7) Uiso d . 1 . . H
C3 0.8296(4) 0.43321(17) -0.1680(3) 0.0231(5) Uani d . 1 . . C
H3A 0.784(3) 0.4795(17) -0.108(3) 0.016(6) Uiso d . 1 . . H
H3B 0.965(4) 0.432(2) -0.157(3) 0.036(8) Uiso d . 1 . . H
C4 0.7614(4) 0.45624(17) -0.3187(3) 0.0227(5) Uani d . 1 . . C
H4A 0.630(4) 0.4450(18) -0.341(3) 0.026(7) Uiso d . 1 . . H
H4B 0.821(4) 0.421(2) -0.376(3) 0.031(7) Uiso d . 1 . . H
N5 0.7948(3) 0.55626(15) -0.3495(3) 0.0220(5) Uani d . 1 . . N
H5A 0.901(4) 0.5712(19) -0.322(3) 0.026(8) Uiso d . 1 . . H
H5B 0.730(5) 0.591(2) -0.314(4) 0.048(11) Uiso d . 1 . . H
H5C 0.759(4) 0.568(2) -0.435(4) 0.040(9) Uiso d . 1 . . H
Cl1 0.30031(7) 0.57072(4) -0.26219(5) 0.01925(17) Uani d . 1 . . Cl
O11 0.4165(2) 0.62508(12) -0.3427(2) 0.0320(4) Uani d . 1 . . O
O12 0.2067(3) 0.50000(13) -0.34885(19) 0.0371(5) Uani d . 1 . . O
O13 0.1632(2) 0.62950(13) -0.21053(19) 0.0312(4) Uani d . 1 . . O
O14 0.4125(3) 0.52850(13) -0.14672(19) 0.0338(5) Uani d . 1 . . O
Cl2 0.22416(7) 0.25927(4) -0.38439(5) 0.01985(18) Uani d . 1 . . Cl
O21 0.2143(3) 0.26287(14) -0.23673(17) 0.0325(5) Uani d . 1 . . O
O22 0.0690(2) 0.30712(12) -0.45729(17) 0.0259(4) Uani d . 1 . . O
O23 0.2269(3) 0.16388(11) -0.42894(19) 0.0298(4) Uani d . 1 . . O
O24 0.3953(2) 0.30433(12) -0.41463(18) 0.0284(4) Uani d . 1 . . O

loop_
_atom_site_aniso_label
_atom_site_aniso_U_11
_atom_site_aniso_U_22
_atom_site_aniso_U_33
_atom_site_aniso_U_12
_atom_site_aniso_U_13
_atom_site_aniso_U_23
N1 0.0313(13) 0.0174(12) 0.0276(13) -0.0042(9) 0.0006(10) 0.0024(10)
C2 0.0284(14) 0.0191(13) 0.0261(13) 0.0042(10) -0.0005(11) 0.0021(11)
C3 0.0231(13) 0.0204(13) 0.0253(13) -0.0009(10) 0.0001(10) 0.0016(10)
C4 0.0296(14) 0.0170(13) 0.0213(12) -0.0002(11) 0.0022(11) -0.0025(10)
N5 0.0210(12) 0.0191(11) 0.0253(12) -0.0006(9) 0.0000(10) 0.0023(9)
Cl1 0.0200(3) 0.0168(3) 0.0207(3) 0.0000(2) 0.0011(2) 0.0000(2)
O11 0.0281(9) 0.0278(10) 0.0418(11) -0.0018(8) 0.0117(8) 0.0110(8)
O12 0.0460(12) 0.0339(11) 0.0312(10) -0.0145(9) 0.0032(9) -0.0126(8)
O13 0.0303(10) 0.0303(10) 0.0341(10) 0.0100(8) 0.0090(8) -0.0010(8)
O14 0.0353(10) 0.0316(10) 0.0323(10) 0.0076(8) -0.0058(8) 0.0081(8)
Cl2 0.0231(3) 0.0181(3) 0.0180(3) -0.0015(2) 0.0005(2) 0.0016(2)
O21 0.0360(10) 0.0440(12) 0.0171(9) -0.0029(8) 0.0017(7) 0.0014(8)
O22 0.0271(9) 0.0212(9) 0.0273(9) 0.0018(7) -0.0048(7) 0.0033(7)
O23 0.0391(11) 0.0148(9) 0.0355(10) -0.0006(7) 0.0041(8) 0.0014(7)
O24 0.0259(9) 0.0278(10) 0.0321(10) -0.0058(7) 0.0061(7) -0.0004(8)

loop_
_geom_angle_atom_site_label_1
_geom_angle_atom_site_label_2
_geom_angle_atom_site_label_3
_geom_angle
N1 C2 C3 112.2(2)
C4 C3 C2 112.0(2)
N5 C4 C3 111.0(2)
O14 Cl1 O12 109.66(12)
O14 Cl1 O13 109.68(11)
O12 Cl1 O13 108.50(12)
O14 Cl1 O11 109.27(11)
O12 Cl1 O11 109.96(12)
O13 Cl1 O11 109.76(12)
O21 Cl2 O22 109.89(11)
O21 Cl2 O23 109.49(11)
O22 Cl2 O23 110.54(10)
O21 Cl2 O24 108.86(11)
O22 Cl2 O24 109.19(11)
O23 Cl2 O24 108.84(11)

loop_
_geom_bond_atom_site_label_1
_geom_bond_atom_site_label_2
_geom_bond_site_symmetry_2
_geom_bond_distance
_geom_bond_publ_flag
N1 C2 . 1.495(3) y
C2 C3 . 1.521(3) y
C3 C4 . 1.517(3) y
C4 N5 . 1.501(3) y
Cl1 O14 . 1.4388(17) y
Cl1 O12 . 1.4408(18) y
Cl1 O13 . 1.4441(19) y
Cl1 O11 . 1.4463(18) y
Cl2 O21 . 1.4349(18) y
Cl2 O22 . 1.4381(17) y
Cl2 O23 . 1.4450(18) y
Cl2 O24 . 1.4669(18) y

loop_
_geom_hbond_atom_site_label_D
_geom_hbond_atom_site_label_H
_geom_hbond_atom_site_label_A
_geom_hbond_site_symmetry_A
_geom_hbond_distance_DH
_geom_hbond_distance_HA
_geom_hbond_distance_DA
_geom_hbond_angle_DHA
N1 H1A O24 . 0.829 2.41 3.172(3) 156
N1 H1A O21 . 0.82 2.41 2.963(3) 126
N1 H1B O14 3_665 0.85 2.30 3.100(3) 156
N1 H1B O14 . 0.85 2.54 3.050(3) 120
N1 H1C O24 4_566 0.87 2.28 3.076(3) 153
N1 H1C O11 2_644 0.87 2.47 3.074(3) 127
N5 H5A O13 1_655 0.82 2.24 3.049(3) 167
N5 H5A O12 1_655 0.82 2.49 3.111(3) 133
N5 H5B O11 . 0.79 2.32 2.940(3) 136
N5 H5B O23 2_654 0.79 2.56 3.123(3) 130
N5 H5B O21 2_654 0.79 2.56 3.103(3) 127
N5 H5C O12 3_664 0.85 2.35 3.019(4) 136
N5 H5C O22 3_664 0.85 2.49 2.965(3) 116
N5 H5C O24 3_664 0.85 2.53 3.229(3) 141

loop_
_geom_torsion_atom_site_label_1
_geom_torsion_atom_site_label_2
_geom_torsion_atom_site_label_3
_geom_torsion_atom_site_label_4
_geom_torsion
N1 C2 C3 C4 -77.2(3)
C2 C3 C4 N5 170.7(2)

loop_
_cod_related_entry_id
_cod_related_entry_database
_cod_related_entry_code
1 ChemSpider 21136160
